data_4083707
loop_
_publ_author_name
'Bellham, Peter'
'Hill, Michael S.'
'Kociok-K\"ohn, Gabriele'

_publ_section_title
;
 Stoichiometric and Catalytic Reactivity oftert-Butylamine--Borane with
 Calcium Silylamides
;
_journal_issue 20
_journal_name_full Organometallics
_journal_page_first 5716
_journal_paper_doi 10.1021/om500467b
_journal_volume 33
_journal_year 2014
_chemical_formula_moiety 'C8 H24 B2 N2'
_chemical_formula_sum 'C8 H24 B2 N2'
_chemical_formula_weight 169.91
_chemical_name_systematic
;
 ?
;
_space_group_IT_number 61
_symmetry_cell_setting orthorhombic
_symmetry_space_group_name_Hall '-P 2ac 2ab'
_symmetry_space_group_name_H-M 'P b c a'
_atom_sites_solution_hydrogens geom
_atom_sites_solution_primary direct
_atom_sites_solution_secondary difmap
_audit_creation_method SHELXL-97
_cell_angle_alpha 90.00
_cell_angle_beta 90.00
_cell_angle_gamma 90.00
_cell_formula_units_Z 4
_cell_length_a 9.3985(4)
_cell_length_b 7.3499(4)
_cell_length_c 17.0003(8)
_cell_measurement_reflns_used 67455
_cell_measurement_temperature 150(2)
_cell_measurement_theta_max 27.485
_cell_measurement_theta_min 2.910
_cell_volume 1174.35(10)
_computing_cell_refinement 'HKL Scalepack (Otwinowski & Minor, 1997)'
_computing_data_collection 'Collect (Nonius BV, 1997-2000)'
_computing_data_reduction
;
 DENZO-SCALEPACK Z. Otwinowski and W. Minor, " 
 Processing of X-ray Diffraction Data Collected in Oscillation Mode ", 
 Methods in Enzymology, Volume 276: Macromolecular Crystallography, 
 part A, p.307-326, 1997,C.W. Carter, Jr. & R. M. Sweet, Eds., Academic Press.
;
_computing_molecular_graphics 'ORTEP3 for Windows - Farrugia, L. J. J. Appl. Crystallogr. 1997, 30, 565'
_computing_publication_material
;
 'WinGX publication routines, Farrugia, 
 L. J., J. Appl. Crystallogr., 1999, 32, 837-838
;
_computing_structure_refinement
;
 Sheldrick GM (2008) Acta Crystallogr A64:112--122 and 
 C. B. H\"ubschle, G. M. Sheldrick and B. Dittrich
 ShelXle: a Qt graphical user interface for SHELXL
 J. Appl. Cryst., 44, (2011) 1281-1284.
;
_computing_structure_solution
; 
 SIR97- Altomare A., Burla M.C., Camalli M., Cascarano G.L., Giacovazzo C. , 
 Guagliardi A., Moliterni A.G.G., Polidori G.,Spagna R. 
 (1999) J. Appl. Cryst. 32, 115-119
;
_diffrn_ambient_temperature 150(2)
_diffrn_measured_fraction_theta_full 0.993
_diffrn_measured_fraction_theta_max 0.993
_diffrn_measurement_device_type 'Nonius Kappa CCD'
_diffrn_measurement_method '627 1.0 degree images with \f and \w scans'
_diffrn_radiation_monochromator graphite
_diffrn_radiation_source 'fine-focus sealed tube'
_diffrn_radiation_type MoK\a
_diffrn_radiation_wavelength 0.71073
_diffrn_reflns_av_R_equivalents 0.1405
_diffrn_reflns_av_sigmaI/netI 0.0445
_diffrn_reflns_limit_h_max 12
_diffrn_reflns_limit_h_min -12
_diffrn_reflns_limit_k_max 9
_diffrn_reflns_limit_k_min -9
_diffrn_reflns_limit_l_max 22
_diffrn_reflns_limit_l_min -22
_diffrn_reflns_number 21086
_diffrn_reflns_theta_full 27.44
_diffrn_reflns_theta_max 27.44
_diffrn_reflns_theta_min 5.03
_diffrn_standards_decay_% 0
_diffrn_standards_number 0
_exptl_absorpt_coefficient_mu 0.054
_exptl_absorpt_correction_type none
_exptl_crystal_colour colourless
_exptl_crystal_density_diffrn 0.961
_exptl_crystal_density_method 'not measured'
_exptl_crystal_description plate
_exptl_crystal_F_000 384
_exptl_crystal_size_max 0.50
_exptl_crystal_size_mid 0.50
_exptl_crystal_size_min 0.25
_refine_diff_density_max 0.195
_refine_diff_density_min -0.175
_refine_diff_density_rms 0.041
_refine_ls_extinction_method none
_refine_ls_goodness_of_fit_ref 1.152
_refine_ls_hydrogen_treatment mixed
_refine_ls_matrix_type full
_refine_ls_number_parameters 70
_refine_ls_number_reflns 1330
_refine_ls_number_restraints 0
_refine_ls_restrained_S_all 1.152
_refine_ls_R_factor_all 0.0936
_refine_ls_R_factor_gt 0.0688
_refine_ls_shift/su_max 0.000
_refine_ls_shift/su_mean 0.000
_refine_ls_structure_factor_coef Fsqd
_refine_ls_weighting_details 'calc w=1/[\s^2^(Fo^2^)+(0.0662P)^2^+0.5031P] where P=(Fo^2^+2Fc^2^)/3'
_refine_ls_weighting_scheme calc
_refine_ls_wR_factor_gt 0.1667
_refine_ls_wR_factor_ref 0.1833
_reflns_number_gt 976
_reflns_number_total 1330
_reflns_threshold_expression >2sigma(I)
_cod_data_source_file om500467b_si_002.cif
_cod_data_source_block 4
_cod_database_code 4083707

loop_
_symmetry_equiv_pos_as_xyz
'x, y, z'
'-x+1/2, -y, z+1/2'
'x+1/2, -y+1/2, -z'
'-x, y+1/2, -z+1/2'
'-x, -y, -z'
'x-1/2, y, -z-1/2'
'-x-1/2, y-1/2, z'
'x, -y-1/2, z-1/2'

loop_
_atom_site_label
_atom_site_type_symbol
_atom_site_fract_x
_atom_site_fract_y
_atom_site_fract_z
_atom_site_U_iso_or_equiv
_atom_site_adp_type
_atom_site_occupancy
_atom_site_symmetry_multiplicity
_atom_site_calc_flag
_atom_site_refinement_flags
B B 0.4385(4) 0.3919(3) 0.53036(17) 0.0611(8) Uani 1 1 d .
H1A H 0.477(3) 0.304(4) 0.5850(17) 0.080(8) Uiso 1 1 d .
H1B H 0.324(3) 0.348(3) 0.5096(15) 0.079(8) Uiso 1 1 d .
N N 0.54771(19) 0.3927(2) 0.45827(9) 0.0388(5) Uani 1 1 d .
H2 H 0.624(3) 0.340(3) 0.4722(12) 0.047(6) Uiso 1 1 d .
C1 C 0.51125(17) 0.3106(3) 0.38017(10) 0.0355(5) Uani 1 1 d .
C3 C 0.4979(2) 0.1062(3) 0.39215(12) 0.0464(5) Uani 1 1 d .
H3A H 0.4769 0.0476 0.3417 0.070 Uiso 1 1 calc R
H3B H 0.4207 0.0811 0.4294 0.070 Uiso 1 1 calc R
H3C H 0.5874 0.0582 0.4131 0.070 Uiso 1 1 calc R
C2 C 0.6324(2) 0.3538(3) 0.32384(11) 0.0436(5) Uani 1 1 d .
H2A H 0.6140 0.2960 0.2729 0.065 Uiso 1 1 calc R
H2B H 0.7220 0.3073 0.3455 0.065 Uiso 1 1 calc R
H2C H 0.6394 0.4858 0.3168 0.065 Uiso 1 1 calc R
C4 C 0.3725(2) 0.3854(4) 0.34726(17) 0.0683(8) Uani 1 1 d .
H4A H 0.3570 0.3369 0.2943 0.103 Uiso 1 1 calc R
H4B H 0.3776 0.5185 0.3449 0.103 Uiso 1 1 calc R
H4C H 0.2935 0.3491 0.3814 0.103 Uiso 1 1 calc R

loop_
_atom_site_aniso_label
_atom_site_aniso_U_11
_atom_site_aniso_U_22
_atom_site_aniso_U_33
_atom_site_aniso_U_23
_atom_site_aniso_U_13
_atom_site_aniso_U_12
B 0.087(2) 0.0351(12) 0.0611(15) -0.0115(11) 0.0367(15) -0.0171(12)
N 0.0438(9) 0.0298(8) 0.0428(9) -0.0029(6) 0.0079(7) -0.0023(7)
C1 0.0304(9) 0.0346(9) 0.0415(9) 0.0007(7) -0.0023(7) 0.0000(7)
C3 0.0526(11) 0.0373(11) 0.0491(11) -0.0069(8) 0.0028(9) -0.0077(9)
C2 0.0444(11) 0.0446(11) 0.0418(10) -0.0041(8) 0.0049(8) -0.0029(8)
C4 0.0376(12) 0.0765(17) 0.0909(18) 0.0267(14) -0.0098(11) 0.0047(11)

loop_
_atom_type_symbol
_atom_type_description
_atom_type_scat_dispersion_real
_atom_type_scat_dispersion_imag
_atom_type_scat_source
C C 0.0033 0.0016 'International Tables Vol C Tables 4.2.6.8 and 6.1.1.4'
H H 0.0000 0.0000 'International Tables Vol C Tables 4.2.6.8 and 6.1.1.4'
N N 0.0061 0.0033 'International Tables Vol C Tables 4.2.6.8 and 6.1.1.4'
B B 0.0013 0.0007 'International Tables Vol C Tables 4.2.6.8 and 6.1.1.4'

loop_
_geom_angle_atom_site_label_1
_geom_angle_atom_site_label_2
_geom_angle_atom_site_label_3
_geom_angle
_geom_angle_site_symmetry_1
_geom_angle_site_symmetry_3
N B N 92.13(15) . 5_666
N B H1A 114.0(13) . .
N B H1A 114.7(14) 5_666 .
N B H1B 111.0(13) . .
N B H1B 112.4(12) 5_666 .
H1A B H1B 111.4(18) . .
C1 N B 122.09(17) . .
C1 N B 121.61(17) . 5_666
B N B 87.87(15) . 5_666
C1 N H2 104.9(15) . .
B N H2 109.0(15) . .
B N H2 110.5(15) 5_666 .
N C1 C2 107.62(14) . .
N C1 C3 107.34(15) . .
C2 C1 C3 110.61(15) . .
N C1 C4 112.10(17) . .
C2 C1 C4 109.56(16) . .
C3 C1 C4 109.59(17) . .
C1 C3 H3A 109.5 . .
C1 C3 H3B 109.5 . .
H3A C3 H3B 109.5 . .
C1 C3 H3C 109.5 . .
H3A C3 H3C 109.5 . .
H3B C3 H3C 109.5 . .
C1 C2 H2A 109.5 . .
C1 C2 H2B 109.5 . .
H2A C2 H2B 109.5 . .
C1 C2 H2C 109.5 . .
H2A C2 H2C 109.5 . .
H2B C2 H2C 109.5 . .
C1 C4 H4A 109.5 . .
C1 C4 H4B 109.5 . .
H4A C4 H4B 109.5 . .
C1 C4 H4C 109.5 . .
H4A C4 H4C 109.5 . .
H4B C4 H4C 109.5 . .

loop_
_geom_bond_atom_site_label_1
_geom_bond_atom_site_label_2
_geom_bond_distance
_geom_bond_site_symmetry_2
B N 1.599(3) .
B N 1.600(3) 5_666
B H1A 1.19(3) .
B H1B 1.18(3) .
N C1 1.498(2) .
N B 1.600(3) 5_666
N H2 0.85(2) .
C1 C2 1.521(2) .
C1 C3 1.522(3) .
C1 C4 1.522(3) .
C3 H3A 0.9800 .
C3 H3B 0.9800 .
C3 H3C 0.9800 .
C2 H2A 0.9800 .
C2 H2B 0.9800 .
C2 H2C 0.9800 .
C4 H4A 0.9800 .
C4 H4B 0.9800 .
C4 H4C 0.9800 .
